data_7230715
loop_
_publ_author_name
'Kalinowska-T\/lu\'scik, Justyna'
'Staro\'n, Jakub'
'Krawczuk, Anna'
'Mordalski, Stefan'
'Warszycki, Dawid'
'Sata\/la, Grzegorz'
'Hogendorf, Adam S.'
'Bojarski, Andrzej J.'

_publ_section_title
;
 The effect of the intramolecular C--H&#x22EF;O interactions on the
 conformational preferences of bis-arylsulfones -- 5-HT6 receptor
 antagonists and beyond
;
_journal_issue 33
_journal_name_full 'RSC Advances'
_journal_page_first 18672
_journal_paper_doi 10.1039/C8RA03107J
_journal_volume 8
_journal_year 2018
_chemical_formula_moiety 'C19 H23 N2 O3 S, Cl'
_chemical_formula_sum 'C19 H23 Cl N2 O3 S'
_chemical_formula_weight 394.9
_space_group_IT_number 14
_symmetry_cell_setting monoclinic
_symmetry_Int_Tables_number 14
_symmetry_space_group_name_Hall '-P 2ybc'
_symmetry_space_group_name_H-M 'P 1 21/c 1'
_atom_sites_solution_hydrogens mixed
_audit_creation_date 2016-06-23T13:30:03-00:00
_audit_creation_method 'WinGX routine CIF_UPDATE'
_audit_update_record
;
2017-05-15 deposited with the CCDC.
2018-05-16 downloaded from the CCDC.
;
_cell_angle_alpha 90
_cell_angle_beta 91.1360(10)
_cell_angle_gamma 90
_cell_formula_units_Z 4
_cell_length_a 10.7820(2)
_cell_length_b 7.29780(10)
_cell_length_c 24.7359(4)
_cell_measurement_reflns_used 10453
_cell_measurement_temperature 293(2)
_cell_measurement_theta_max 28.5826
_cell_measurement_theta_min 2.9044
_cell_volume 1945.96(5)
_computing_cell_refinement
;
        CrysAlisPro, Agilent Technologies,
        Version 1.171.36.20 (release 27-06-2012 CrysAlis171 .NET)
        (compiled Jul 11 2012,15:38:31)
;
_computing_data_collection
;
        CrysAlisPro, Agilent Technologies,
        Version 1.171.36.20 (release 27-06-2012 CrysAlis171 .NET)
        (compiled Jul 11 2012,15:38:31)
;
_computing_data_reduction
;
        CrysAlisPro, Agilent Technologies,
        Version 1.171.36.20 (release 27-06-2012 CrysAlis171 .NET)
        (compiled Jul 11 2012,15:38:31)
;
_computing_structure_refinement 'SHELXL-2014/6 (Sheldrick, 2014)'
_diffrn_ambient_temperature 293(2)
_diffrn_detector_area_resol_mean 10.3756
_diffrn_measured_fraction_theta_full 0.999
_diffrn_measured_fraction_theta_max 0.949
_diffrn_measurement_device_type 'SuperNova, Dual, Cu at zero, Atlas'
_diffrn_measurement_method '\w scans'
_diffrn_orient_matrix_UB_11 -0.0653833
_diffrn_orient_matrix_UB_12 -0.0103188
_diffrn_orient_matrix_UB_13 -0.0017293
_diffrn_orient_matrix_UB_21 0.0003698
_diffrn_orient_matrix_UB_22 0.0302795
_diffrn_orient_matrix_UB_23 -0.0272351
_diffrn_orient_matrix_UB_31 0.0074722
_diffrn_orient_matrix_UB_32 -0.0917881
_diffrn_orient_matrix_UB_33 -0.0087978
_diffrn_radiation_monochromator mirror
_diffrn_radiation_type MoK\a
_diffrn_radiation_wavelength 0.71073
_diffrn_reflns_av_R_equivalents 0.0295
_diffrn_reflns_av_unetI/netI 0.0376
_diffrn_reflns_Laue_measured_fraction_full 0.999
_diffrn_reflns_Laue_measured_fraction_max 0.949
_diffrn_reflns_limit_h_max 14
_diffrn_reflns_limit_h_min -14
_diffrn_reflns_limit_k_max 9
_diffrn_reflns_limit_k_min -9
_diffrn_reflns_limit_l_max 33
_diffrn_reflns_limit_l_min -32
_diffrn_reflns_number 26277
_diffrn_reflns_point_group_measured_fraction_full 0.999
_diffrn_reflns_point_group_measured_fraction_max 0.949
_diffrn_reflns_theta_full 25.242
_diffrn_reflns_theta_max 28.646
_diffrn_reflns_theta_min 2.91
_exptl_absorpt_coefficient_mu 0.325
_exptl_absorpt_correction_T_max 1
_exptl_absorpt_correction_T_min 0.87573
_exptl_absorpt_correction_type multi-scan
_exptl_absorpt_process_details
;
        CrysAlisPro, Agilent Technologies,
        Version 1.171.36.20 (release 27-06-2012 CrysAlis171 .NET)
        (compiled Jul 11 2012,15:38:31)
        Empirical absorption correction using spherical harmonics,
 implemented in SCALE3 ABSPACK scaling algorithm.
;
_exptl_crystal_colour white
_exptl_crystal_density_diffrn 1.348
_exptl_crystal_description block
_exptl_crystal_F_000 832
_exptl_crystal_size_max 0.5
_exptl_crystal_size_mid 0.3
_exptl_crystal_size_min 0.3
_refine_diff_density_max 0.214
_refine_diff_density_min -0.349
_refine_diff_density_rms 0.048
_refine_ls_extinction_method none
_refine_ls_goodness_of_fit_ref 1.046
_refine_ls_hydrogen_treatment mixed
_refine_ls_matrix_type full
_refine_ls_number_parameters 239
_refine_ls_number_reflns 4748
_refine_ls_number_restraints 0
_refine_ls_restrained_S_all 1.046
_refine_ls_R_factor_all 0.0539
_refine_ls_R_factor_gt 0.0394
_refine_ls_shift/su_max 0.001
_refine_ls_shift/su_mean 0
_refine_ls_structure_factor_coef Fsqd
_refine_ls_weighting_details 'w=1/[\s^2^(Fo^2^)+(0.0463P)^2^+0.5639P] where P=(Fo^2^+2Fc^2^)/3'
_refine_ls_weighting_scheme calc
_refine_ls_wR_factor_gt 0.0956
_refine_ls_wR_factor_ref 0.1054
_reflns_Friedel_coverage 0
_reflns_number_gt 3782
_reflns_number_total 4748
_reflns_threshold_expression 'I > 2\s(I)'
_cod_data_source_file c8ra03107j2.cif
_cod_data_source_block 2a
_cod_original_sg_symbol_H-M 'P 21/c'
_cod_database_code 7230715
_shelx_estimated_absorpt_t_min 0.855
_shelx_estimated_absorpt_t_max 0.909

loop_
_symmetry_equiv_pos_as_xyz
'x, y, z'
'-x, y+1/2, -z+1/2'
'-x, -y, -z'
'x, -y-1/2, z-1/2'

loop_
_atom_site_label
_atom_site_type_symbol
_atom_site_fract_x
_atom_site_fract_y
_atom_site_fract_z
_atom_site_U_iso_or_equiv
_atom_site_adp_type
_atom_site_occupancy
_atom_site_site_symmetry_order
_atom_site_calc_flag
_atom_site_refinement_flags_posn
_atom_site_refinement_flags_adp
S10 S 0.12635(4) 0.46726(5) 0.40264(2) 0.04321(12) Uani 1 1 d . .
Cl1 Cl 0.70118(5) -0.14844(6) 0.27576(2) 0.05825(15) Uani 1 1 d . .
O10 O 0.12135(12) 0.55632(17) 0.35134(5) 0.0570(3) Uani 1 1 d . .
C9 C 0.33074(14) 0.3623(2) 0.46350(6) 0.0382(3) Uani 1 1 d . .
O11 O 0.08168(12) 0.55625(17) 0.44970(5) 0.0562(3) Uani 1 1 d . .
C5 C 0.53037(15) 0.2369(2) 0.49115(6) 0.0401(3) Uani 1 1 d . .
H5 H 0.6105 0.2002 0.483 0.048 Uiso 1 1 calc R U
N1 N 0.27459(12) 0.42322(18) 0.41454(5) 0.0409(3) Uani 1 1 d . .
C32 C 0.57850(14) 0.3431(2) 0.30719(6) 0.0404(4) Uani 1 1 d . .
H32B H 0.5006 0.3096 0.2896 0.048 Uiso 1 1 calc R U
H32A H 0.5825 0.4758 0.3086 0.048 Uiso 1 1 calc R U
O61 O 0.55741(13) 0.16059(19) 0.58610(5) 0.0583(3) Uani 1 1 d . .
C4 C 0.45007(14) 0.3035(2) 0.45084(6) 0.0362(3) Uani 1 1 d . .
N33 N 0.68298(13) 0.2739(2) 0.27401(5) 0.0409(3) Uani 1 1 d . .
C3 C 0.46527(14) 0.3214(2) 0.39328(6) 0.0376(3) Uani 1 1 d . .
C8 C 0.28804(16) 0.3531(2) 0.51616(7) 0.0452(4) Uani 1 1 d . .
H8 H 0.2086 0.392 0.5246 0.054 Uiso 1 1 calc R U
C2 C 0.35864(14) 0.3899(2) 0.37254(6) 0.0410(3) Uani 1 1 d . .
H2 H 0.3427 0.412 0.336 0.049 Uiso 1 1 calc R U
C12 C 0.06832(16) 0.1521(3) 0.34959(8) 0.0506(4) Uani 1 1 d . .
H12 H 0.119 0.1945 0.3223 0.061 Uiso 1 1 calc R U
C11 C 0.05296(14) 0.2531(2) 0.39639(7) 0.0411(3) Uani 1 1 d . .
C7 C 0.36785(17) 0.2842(2) 0.55537(7) 0.0485(4) Uani 1 1 d . .
H7 H 0.3411 0.2756 0.5908 0.058 Uiso 1 1 calc R U
C31 C 0.58046(15) 0.2689(2) 0.36403(6) 0.0436(4) Uani 1 1 d . .
H31B H 0.5873 0.1364 0.3629 0.052 Uiso 1 1 calc R U
H31A H 0.6525 0.3163 0.3835 0.052 Uiso 1 1 calc R U
C6 C 0.48815(17) 0.2266(2) 0.54324(6) 0.0440(4) Uani 1 1 d . .
C16 C -0.02102(17) 0.1924(3) 0.43735(8) 0.0537(4) Uani 1 1 d . .
H16 H -0.0298 0.2613 0.4687 0.064 Uiso 1 1 calc R U
C62 C 0.68044(18) 0.1036(3) 0.57503(8) 0.0570(5) Uani 1 1 d . .
H62A H 0.7199 0.0603 0.6077 0.085 Uiso 1 1 calc R U
H62C H 0.6781 0.0068 0.5487 0.085 Uiso 1 1 calc R U
H62B H 0.7264 0.2053 0.5611 0.085 Uiso 1 1 calc R U
C14 C -0.06808(19) -0.0740(3) 0.38473(10) 0.0648(6) Uani 1 1 d . .
H14 H -0.1097 -0.1849 0.3806 0.078 Uiso 1 1 calc R U
C15 C -0.0823(2) 0.0261(3) 0.43104(9) 0.0665(6) Uani 1 1 d . .
H15 H -0.1329 -0.0173 0.4582 0.08 Uiso 1 1 calc R U
C34 C 0.80510(16) 0.3402(3) 0.29410(8) 0.0616(5) Uani 1 1 d . .
H34C H 0.8168 0.3049 0.3312 0.092 Uiso 1 1 calc R U
H34A H 0.8695 0.2873 0.2728 0.092 Uiso 1 1 calc R U
H34B H 0.8082 0.4713 0.2912 0.092 Uiso 1 1 calc R U
C13 C 0.00678(18) -0.0127(3) 0.34439(9) 0.0613(5) Uani 1 1 d . .
H13 H 0.0161 -0.0827 0.3133 0.074 Uiso 1 1 calc R U
C35 C 0.66263(19) 0.3271(3) 0.21637(7) 0.0582(5) Uani 1 1 d . .
H35B H 0.5831 0.2832 0.2039 0.087 Uiso 1 1 calc R U
H35C H 0.6652 0.4581 0.2132 0.087 Uiso 1 1 calc R U
H35A H 0.7265 0.2741 0.1948 0.087 Uiso 1 1 calc R U
H33 H 0.6834(18) 0.146(3) 0.2753(8) 0.058(6) Uiso 1 1 d . .

loop_
_atom_site_aniso_label
_atom_site_aniso_U_11
_atom_site_aniso_U_22
_atom_site_aniso_U_33
_atom_site_aniso_U_23
_atom_site_aniso_U_13
_atom_site_aniso_U_12
S10 0.0401(2) 0.0339(2) 0.0560(3) 0.00086(17) 0.01167(17) 0.00203(16)
Cl1 0.0655(3) 0.0462(3) 0.0623(3) -0.0012(2) -0.0164(2) 0.0016(2)
O10 0.0537(7) 0.0489(7) 0.0687(8) 0.0173(6) 0.0089(6) 0.0096(6)
C9 0.0423(8) 0.0309(7) 0.0415(8) -0.0034(6) 0.0078(6) -0.0093(6)
O11 0.0544(7) 0.0441(7) 0.0711(8) -0.0130(6) 0.0226(6) 0.0006(6)
C5 0.0457(9) 0.0349(8) 0.0400(8) -0.0020(6) 0.0052(6) -0.0080(7)
N1 0.0378(7) 0.0411(7) 0.0442(7) 0.0006(6) 0.0110(5) -0.0018(6)
C32 0.0371(8) 0.0479(9) 0.0364(8) 0.0012(7) 0.0062(6) 0.0064(7)
O61 0.0729(9) 0.0650(8) 0.0369(6) 0.0018(6) -0.0016(6) -0.0038(7)
C4 0.0428(8) 0.0291(7) 0.0370(8) -0.0028(6) 0.0079(6) -0.0086(6)
N33 0.0442(7) 0.0400(8) 0.0389(7) 0.0023(6) 0.0098(6) 0.0058(6)
C3 0.0401(8) 0.0354(8) 0.0377(8) 0.0010(6) 0.0082(6) -0.0028(6)
C8 0.0481(9) 0.0421(9) 0.0460(9) -0.0084(7) 0.0164(7) -0.0113(7)
C2 0.0417(8) 0.0421(8) 0.0395(8) 0.0029(7) 0.0096(6) -0.0016(7)
C12 0.0410(9) 0.0523(10) 0.0586(11) -0.0066(8) 0.0033(8) 0.0056(8)
C11 0.0335(7) 0.0364(8) 0.0532(9) 0.0007(7) 0.0010(7) 0.0016(6)
C7 0.0629(11) 0.0476(9) 0.0357(8) -0.0056(7) 0.0138(8) -0.0160(8)
C31 0.0415(8) 0.0514(10) 0.0382(8) 0.0047(7) 0.0077(6) 0.0059(7)
C6 0.0587(10) 0.0363(8) 0.0370(8) -0.0034(6) 0.0027(7) -0.0132(7)
C16 0.0562(11) 0.0520(10) 0.0531(10) -0.0006(8) 0.0060(8) -0.0107(9)
C62 0.0660(12) 0.0529(11) 0.0516(11) -0.0003(9) -0.0099(9) -0.0085(9)
C14 0.0576(12) 0.0449(10) 0.0913(16) -0.0026(10) -0.0109(11) -0.0095(9)
C15 0.0697(13) 0.0586(12) 0.0713(14) 0.0079(10) 0.0051(10) -0.0210(10)
C34 0.0366(9) 0.0803(14) 0.0681(13) 0.0099(11) 0.0073(8) 0.0024(9)
C13 0.0524(11) 0.0540(11) 0.0772(14) -0.0215(10) -0.0062(10) 0.0063(9)
C35 0.0715(12) 0.0687(13) 0.0350(9) 0.0040(8) 0.0140(8) 0.0107(10)

loop_
_atom_type_symbol
_atom_type_description
_atom_type_scat_dispersion_real
_atom_type_scat_dispersion_imag
_atom_type_scat_source
C C 0.0033 0.0016 'International Tables Vol C Tables 4.2.6.8 and 6.1.1.4'
H H 0 0 'International Tables Vol C Tables 4.2.6.8 and 6.1.1.4'
N N 0.0061 0.0033 'International Tables Vol C Tables 4.2.6.8 and 6.1.1.4'
O O 0.0106 0.006 'International Tables Vol C Tables 4.2.6.8 and 6.1.1.4'
S S 0.1246 0.1234 'International Tables Vol C Tables 4.2.6.8 and 6.1.1.4'
Cl Cl 0.1484 0.1585 'International Tables Vol C Tables 4.2.6.8 and 6.1.1.4'

loop_
_geom_angle_atom_site_label_1
_geom_angle_atom_site_label_2
_geom_angle_atom_site_label_3
_geom_angle
O11 S10 O10 120.78(8)
O11 S10 N1 106.55(8)
O10 S10 N1 105.47(7)
O11 S10 C11 108.56(8)
O10 S10 C11 108.55(8)
N1 S10 C11 105.98(7)
C8 C9 C4 121.19(15)
C8 C9 N1 132.26(15)
C4 C9 N1 106.56(13)
C6 C5 C4 118.40(16)
C6 C5 H5 120.8
C4 C5 H5 120.8
C2 N1 C9 107.79(13)
C2 N1 S10 122.36(12)
C9 N1 S10 127.59(10)
N33 C32 C31 113.23(13)
N33 C32 H32B 108.9
C31 C32 H32B 108.9
N33 C32 H32A 108.9
C31 C32 H32A 108.9
H32B C32 H32A 107.7
C6 O61 C62 116.70(14)
C5 C4 C9 120.53(14)
C5 C4 C3 131.01(15)
C9 C4 C3 108.44(14)
C34 N33 C35 110.47(14)
C34 N33 C32 112.38(14)
C35 N33 C32 109.83(13)
C34 N33 H33 108.2(12)
C35 N33 H33 107.0(12)
C32 N33 H33 108.8(12)
C2 C3 C4 107.29(13)
C2 C3 C31 128.34(14)
C4 C3 C31 124.37(14)
C7 C8 C9 117.56(16)
C7 C8 H8 121.2
C9 C8 H8 121.2
C3 C2 N1 109.82(14)
C3 C2 H2 125.1
N1 C2 H2 125.1
C13 C12 C11 118.51(18)
C13 C12 H12 120.7
C11 C12 H12 120.7
C16 C11 C12 121.65(16)
C16 C11 S10 119.25(13)
C12 C11 S10 119.08(13)
C8 C7 C6 121.73(15)
C8 C7 H7 119.1
C6 C7 H7 119.1
C3 C31 C32 111.24(13)
C3 C31 H31B 109.4
C32 C31 H31B 109.4
C3 C31 H31A 109.4
C32 C31 H31A 109.4
H31B C31 H31A 108
O61 C6 C5 123.86(17)
O61 C6 C7 115.56(15)
C5 C6 C7 120.57(16)
C11 C16 C15 118.71(18)
C11 C16 H16 120.6
C15 C16 H16 120.6
O61 C62 H62A 109.5
O61 C62 H62C 109.5
H62A C62 H62C 109.5
O61 C62 H62B 109.5
H62A C62 H62B 109.5
H62C C62 H62B 109.5
C15 C14 C13 120.80(19)
C15 C14 H14 119.6
C13 C14 H14 119.6
C14 C15 C16 119.9(2)
C14 C15 H15 120
C16 C15 H15 120
N33 C34 H34C 109.5
N33 C34 H34A 109.5
H34C C34 H34A 109.5
N33 C34 H34B 109.5
H34C C34 H34B 109.5
H34A C34 H34B 109.5
C14 C13 C12 120.41(19)
C14 C13 H13 119.8
C12 C13 H13 119.8
N33 C35 H35B 109.5
N33 C35 H35C 109.5
H35B C35 H35C 109.5
N33 C35 H35A 109.5
H35B C35 H35A 109.5
H35C C35 H35A 109.5

loop_
_geom_bond_atom_site_label_1
_geom_bond_atom_site_label_2
_geom_bond_distance
S10 O11 1.4251(12)
S10 O10 1.4257(13)
S10 N1 1.6510(14)
S10 C11 1.7570(16)
C9 C8 1.392(2)
C9 C4 1.398(2)
C9 N1 1.415(2)
C5 C6 1.377(2)
C5 C4 1.395(2)
C5 H5 0.93
N1 C2 1.4132(19)
C32 N33 1.4946(19)
C32 C31 1.506(2)
C32 H32B 0.97
C32 H32A 0.97
O61 C6 1.372(2)
O61 C62 1.422(2)
C4 C3 1.442(2)
N33 C34 1.479(2)
N33 C35 1.490(2)
N33 H33 0.93(2)
C3 C2 1.346(2)
C3 C31 1.500(2)
C8 C7 1.379(3)
C8 H8 0.93
C2 H2 0.93
C12 C13 1.378(3)
C12 C11 1.385(2)
C12 H12 0.93
C11 C16 1.375(2)
C7 C6 1.402(3)
C7 H7 0.93
C31 H31B 0.97
C31 H31A 0.97
C16 C15 1.389(3)
C16 H16 0.93
C62 H62A 0.96
C62 H62C 0.96
C62 H62B 0.96
C14 C15 1.370(3)
C14 C13 1.371(3)
C14 H14 0.93
C15 H15 0.93
C34 H34C 0.96
C34 H34A 0.96
C34 H34B 0.96
C13 H13 0.93
C35 H35B 0.96
C35 H35C 0.96
C35 H35A 0.96

loop_
_geom_hbond_atom_site_label_D
_geom_hbond_atom_site_label_H
_geom_hbond_atom_site_label_A
_geom_hbond_distance_DH
_geom_hbond_distance_HA
_geom_hbond_distance_DA
_geom_hbond_angle_DHA
_geom_hbond_site_symmetry_A
C32 H32B Cl1 0.97 2.7 3.6140(16) 157 2_655
C8 H8 O11 0.93 2.58 3.115(2) 117.3 .
C2 H2 Cl1 0.93 2.83 3.7224(17) 161 2_655
C16 H16 O11 0.93 2.49 3.416(2) 172.9 3_566
C62 H62B S10 0.96 3 3.796(2) 141.6 3_666
C35 H35A O10 0.96 2.57 3.506(2) 165.3 2_645
N33 H33 Cl1 0.93(2) 2.16(2) 3.0887(15) 174.9(17) .
C32 H32B Cl1 0.97 2.7 3.6140(16) 157 2_655
C8 H8 O11 0.93 2.58 3.115(2) 117.3 .
C2 H2 Cl1 0.93 2.83 3.7224(17) 161 2_655
C16 H16 O11 0.93 2.49 3.416(2) 172.9 3_566
C62 H62B S10 0.96 3 3.796(2) 141.6 3_666
C35 H35A O10 0.96 2.57 3.506(2) 165.3 2_645
N33 H33 Cl1 0.93(2) 2.16(2) 3.0887(15) 174.9(17) .

loop_
_geom_torsion_atom_site_label_1
_geom_torsion_atom_site_label_2
_geom_torsion_atom_site_label_3
_geom_torsion_atom_site_label_4
_geom_torsion
C8 C9 N1 C2 -176.16(16)
C4 C9 N1 C2 3.41(16)
C8 C9 N1 S10 -13.2(2)
C4 C9 N1 S10 166.39(11)
O11 S10 N1 C2 -159.51(12)
O10 S10 N1 C2 -30.00(15)
C11 S10 N1 C2 85.00(14)
O11 S10 N1 C9 39.76(15)
O10 S10 N1 C9 169.27(13)
C11 S10 N1 C9 -75.74(15)
C6 C5 C4 C9 1.5(2)
C6 C5 C4 C3 -176.53(15)
C8 C9 C4 C5 -1.2(2)
N1 C9 C4 C5 179.19(13)
C8 C9 C4 C3 177.25(14)
N1 C9 C4 C3 -2.38(16)
C31 C32 N33 C34 -66.26(19)
C31 C32 N33 C35 170.34(15)
C5 C4 C3 C2 178.63(15)
C9 C4 C3 C2 0.42(17)
C5 C4 C3 C31 -0.7(3)
C9 C4 C3 C31 -178.92(15)
C4 C9 C8 C7 0.1(2)
N1 C9 C8 C7 179.65(15)
C4 C3 C2 N1 1.76(18)
C31 C3 C2 N1 -178.94(15)
C9 N1 C2 C3 -3.27(18)
S10 N1 C2 C3 -167.33(11)
C13 C12 C11 C16 0.4(3)
C13 C12 C11 S10 -177.75(14)
O11 S10 C11 C16 -7.14(17)
O10 S10 C11 C16 -140.14(14)
N1 S10 C11 C16 106.98(15)
O11 S10 C11 C12 171.05(13)
O10 S10 C11 C12 38.05(15)
N1 S10 C11 C12 -74.83(14)
C9 C8 C7 C6 0.6(2)
C2 C3 C31 C32 13.8(2)
C4 C3 C31 C32 -167.02(14)
N33 C32 C31 C3 -172.33(14)
C62 O61 C6 C5 1.2(2)
C62 O61 C6 C7 -179.17(15)
C4 C5 C6 O61 178.77(14)
C4 C5 C6 C7 -0.8(2)
C8 C7 C6 O61 -179.85(15)
C8 C7 C6 C5 -0.2(2)
C12 C11 C16 C15 -0.6(3)
S10 C11 C16 C15 177.58(15)
C13 C14 C15 C16 0.4(3)
C11 C16 C15 C14 0.2(3)
C15 C14 C13 C12 -0.6(3)
C11 C12 C13 C14 0.2(3)
